data_4031235
loop_
_publ_author_name
'Donovan, W.F.'
'Podmore, L.P.'
'Smith, P.W.'

_publ_section_title
;
 Crystal and molecular structures of aquahalogenovanadium (III) complexes.
 Part II. X-ray crystal structure of dicesium
 trans-tetrakisaquadichlorovanadium(III) trichloride, and the isomorphous
 bromo-compound
;
_journal_name_full
;
Journal of the Chemical Society. Dalton Transactions, Inorganic Chemistry 
(1972-)
;
_journal_page_first 1741
_journal_page_last 1743
_journal_volume 1976
_journal_year 1976
_chemical_formula_sum 'Br5 Cs2 H8 O4 V'
_chemical_name_systematic 'Cs2 V Br5 (H2 O)4'
_space_group_IT_number 12
_symmetry_space_group_name_Hall '-C 2y'
_symmetry_space_group_name_H-M 'C 1 2/m 1'
_cell_angle_alpha 90
_cell_angle_beta 106.1
_cell_angle_gamma 90
_cell_formula_units_Z 2
_cell_length_a 18.484
_cell_length_b 6.423
_cell_length_c 7.266
_cell_volume 828.806
_citation_journal_id_ASTM JCDTBI
_cod_data_source_file Donovan_JCDTBI_1976_656.cif
_cod_data_source_block H8Br5Cs2O4V1
_cod_original_cell_volume 828.8058
_cod_original_formula_sum 'H8 Br5 Cs2 O4 V1'
_cod_database_code 4031235

loop_
_symmetry_equiv_pos_as_xyz
x,y,z
-x,y,-z
-x,-y,-z
x,-y,z
x+1/2,y+1/2,z
-x+1/2,y+1/2,-z
-x+1/2,-y+1/2,-z
x+1/2,-y+1/2,z

loop_
_atom_site_label
_atom_site_type_symbol
_atom_site_fract_x
_atom_site_fract_y
_atom_site_fract_z
_atom_site_occupancy
_atom_site_U_iso_or_equiv
Br3 Br-1 0 0.5 0.5 1 0.0
Cs1 Cs+1 0.2982 0 0.2452 1 0.0
Br1 Br-1 0.1111 0 -0.1325 1 0.0
O1 O-2 0.0506 0.227 0.193 1 0.0
Br2 Br-1 0.307 0 0.7473 1 0.0
V1 V+3 0 0 0 1 0.0
